data_7126585
loop_
_publ_author_name
'Liu, Siyuan'
'L\'egar\'e, Marc-Andr\'e'
'Hofmann, Alexander'
'Dellermann, Theresa'
'Braunschweig, Holger'

_publ_section_title
;
 Transition-metal-carbene-like intermolecular insertion of a borylene into
 C-H bonds.
;
_journal_issue 53
_journal_name_full 'Chemical communications (Cambridge, England)'
_journal_page_first 7277
_journal_page_last 7280
_journal_paper_doi 10.1039/d0cc03075a
_journal_volume 56
_journal_year 2020
_chemical_formula_moiety 'C16 H30 B N Si2 W'
_chemical_formula_sum 'C16 H30 B N Si2 W'
_chemical_formula_weight 487.25
_space_group_crystal_system triclinic
_space_group_IT_number 2
_space_group_name_Hall '-P 1'
_space_group_name_H-M_alt 'P -1'
_atom_sites_solution_hydrogens mixed
_atom_sites_solution_primary iterative
_atom_sites_solution_secondary difmap
_audit_creation_method SHELXL-2014/7
_audit_update_record
;
2020-04-25 deposited with the CCDC.	2020-05-20 downloaded from the CCDC.
;
_cell_angle_alpha 99.524(8)
_cell_angle_beta 102.213(5)
_cell_angle_gamma 106.236(4)
_cell_formula_units_Z 4
_cell_length_a 9.1544(9)
_cell_length_b 13.250(2)
_cell_length_c 17.443(3)
_cell_measurement_reflns_used 9868
_cell_measurement_temperature 100(2)
_cell_measurement_theta_max 27.06
_cell_measurement_theta_min 2.28
_cell_volume 1927.7(5)
_computing_cell_refinement 'Saint+ ver. V8.34A (Bruker AXS)'
_computing_data_collection 'APEX2 ver. 2014.9 (Bruker AXS)'
_computing_data_reduction 'Saint+ ver. V8.34A (Bruker AXS)'
_computing_molecular_graphics 'ShelXLe (Huebschle et all, 2011)'
_computing_publication_material 'SHELXL-2014/7 (Sheldrick, 2014)'
_computing_structure_refinement 'SHELXL-2014/7 (Sheldrick, 2014)'
_computing_structure_solution 'SHELXT (Sheldrick, 2014)'
_diffrn_ambient_temperature 100(2)
_diffrn_detector 'CMOS area detector (Photon 100)'
_diffrn_detector_area_resol_mean 10.24
_diffrn_measured_fraction_theta_full 0.999
_diffrn_measured_fraction_theta_max 0.999
_diffrn_measurement_device_type 'Bruker D8 Quest'
_diffrn_measurement_method '\f and \w scans'
_diffrn_radiation_monochromator 'multi-layer mirror'
_diffrn_radiation_type MoK\a
_diffrn_radiation_wavelength 0.71073
_diffrn_reflns_av_unetI/netI 0.0550
_diffrn_reflns_Laue_measured_fraction_full 0.999
_diffrn_reflns_Laue_measured_fraction_max 0.999
_diffrn_reflns_limit_h_max 11
_diffrn_reflns_limit_h_min -11
_diffrn_reflns_limit_k_max 16
_diffrn_reflns_limit_k_min -16
_diffrn_reflns_limit_l_max 21
_diffrn_reflns_limit_l_min 0
_diffrn_reflns_number 7942
_diffrn_reflns_point_group_measured_fraction_full 0.999
_diffrn_reflns_point_group_measured_fraction_max 0.999
_diffrn_reflns_theta_full 26.000
_diffrn_reflns_theta_max 26.371
_diffrn_reflns_theta_min 2.281
_diffrn_source 'microfocus sealed tube (Incoatec ImS)'
_exptl_absorpt_coefficient_mu 6.111
_exptl_absorpt_correction_T_max 0.709053
_exptl_absorpt_correction_T_min 0.640151
_exptl_absorpt_correction_type multi-scan
_exptl_absorpt_process_details 'TwinAbs 2012/ (Bruker AXS)'
_exptl_crystal_colour colourless
_exptl_crystal_density_diffrn 1.679
_exptl_crystal_description plate
_exptl_crystal_F_000 960
_exptl_crystal_size_max 0.118
_exptl_crystal_size_mid 0.061
_exptl_crystal_size_min 0.052
_refine_diff_density_max 0.927
_refine_diff_density_min -1.029
_refine_diff_density_rms 0.197
_refine_ls_extinction_method none
_refine_ls_goodness_of_fit_ref 1.079
_refine_ls_hydrogen_treatment mixed
_refine_ls_matrix_type full
_refine_ls_number_parameters 406
_refine_ls_number_reflns 7942
_refine_ls_number_restraints 138
_refine_ls_restrained_S_all 1.073
_refine_ls_R_factor_all 0.0495
_refine_ls_R_factor_gt 0.0347
_refine_ls_shift/su_max 0.001
_refine_ls_shift/su_mean 0.000
_refine_ls_structure_factor_coef Fsqd
_refine_ls_weighting_details 'w=1/[\s^2^(Fo^2^)+(0.0062P)^2^+8.9710P] where P=(Fo^2^+2Fc^2^)/3'
_refine_ls_weighting_scheme calc
_refine_ls_wR_factor_gt 0.0526
_refine_ls_wR_factor_ref 0.0577
_reflns_Friedel_coverage 0.000
_reflns_number_gt 6948
_reflns_number_total 7942
_reflns_threshold_expression 'I > 2\s(I)'
_cod_data_source_file d0cc03075a2.cif
_cod_data_source_block TeDe209
_cod_depositor_comments 'Adding full bibliography for 7126585--7126586.cif.'
_cod_database_code 7126585
_shelx_shelxl_version_number 2014/7
_shelx_space_group_comment
;
The symmetry employed for this shelxl refinement is uniquely defined
by the following loop, which should always be used as a source of
symmetry information in preference to the above space-group names.
They are only intended as comments.
;
_shelx_estimated_absorpt_t_min 0.533
_shelx_estimated_absorpt_t_max 0.742

loop_
_space_group_symop_operation_xyz
'x, y, z'
'-x, -y, -z'

loop_
_atom_site_label
_atom_site_type_symbol
_atom_site_fract_x
_atom_site_fract_y
_atom_site_fract_z
_atom_site_U_iso_or_equiv
_atom_site_adp_type
_atom_site_occupancy
_atom_site_site_symmetry_order
_atom_site_calc_flag
_atom_site_refinement_flags_posn
_atom_site_refinement_flags_adp
_atom_site_refinement_flags_occupancy
_atom_site_disorder_assembly
_atom_site_disorder_group
W1_1 W 0.01473(3) 0.29828(2) 0.09991(2) 0.01117(7) Uani 1 1 d . . . . .
H1A_1 H -0.089(8) 0.345(5) 0.026(4) 0.017 Uiso 1 1 d . U . . .
H2B_1 H -0.102(8) 0.344(5) 0.144(4) 0.017 Uiso 1 1 d . U . . .
B2_1 B 0.1878(8) 0.3694(6) -0.0223(5) 0.0121(15) Uani 1 1 d . U . . .
H2_1 H 0.1046 0.4070 -0.0576 0.018 Uiso 1 1 calc R U . . .
N3_1 N 0.2409(6) 0.2978(4) -0.0724(3) 0.0135(12) Uani 1 1 d . U . . .
C1_2 C 0.2221(8) 0.4050(5) 0.0703(4) 0.0126(13) Uani 1 1 d . U . . .
C2_2 C 0.2752(7) 0.3595(5) 0.1367(4) 0.0128(13) Uani 1 1 d . U . . .
H2_2 H 0.3325 0.3098 0.1348 0.015 Uiso 1 1 calc R U . . .
C3_2 C 0.2284(8) 0.4004(6) 0.2056(4) 0.0187(15) Uani 1 1 d . U . . .
H3_2 H 0.2474 0.3822 0.2564 0.022 Uiso 1 1 calc R U . . .
C4_2 C 0.1483(8) 0.4733(6) 0.1836(4) 0.0180(15) Uani 1 1 d . U . . .
H4_2 H 0.1059 0.5137 0.2178 0.022 Uiso 1 1 calc R U . . .
C5_2 C 0.1422(8) 0.4755(5) 0.1029(4) 0.0162(14) Uani 1 1 d . U . . .
H5_2 H 0.0928 0.5172 0.0738 0.019 Uiso 1 1 calc R U . . .
C1_3 C -0.1870(8) 0.1439(5) 0.0195(4) 0.0136(13) Uani 1 1 d . U . . .
H1_3 H -0.2659 0.1454 -0.0251 0.016 Uiso 1 1 calc R U . . .
C2_3 C -0.1980(8) 0.1521(6) 0.0991(5) 0.0188(15) Uani 1 1 d . U . . .
H2_3 H -0.2859 0.1599 0.1173 0.023 Uiso 1 1 calc R U . . .
C3_3 C -0.0561(9) 0.1469(6) 0.1483(5) 0.0193(16) Uani 1 1 d . U . . .
H3_3 H -0.0318 0.1516 0.2048 0.023 Uiso 1 1 calc R U . . .
C4_3 C 0.0434(8) 0.1332(5) 0.0964(5) 0.0186(14) Uani 1 1 d . U . . .
H4_3 H 0.1450 0.1258 0.1121 0.022 Uiso 1 1 calc R U . . .
C5_3 C -0.0389(8) 0.1328(5) 0.0165(4) 0.0152(14) Uani 1 1 d . U . . .
H5_3 H -0.0007 0.1264 -0.0300 0.018 Uiso 1 1 calc R U . . .
Si1_4 Si 0.4196(2) 0.27178(16) -0.04123(12) 0.0128(4) Uani 1 1 d . . . . .
C2_4 C 0.3773(8) 0.1377(6) -0.0137(5) 0.0196(16) Uani 1 1 d . . . . .
H2A_4 H 0.3340 0.1413 0.0331 0.029 Uiso 1 1 calc R U . . .
H2B_4 H 0.4755 0.1202 -0.0003 0.029 Uiso 1 1 calc R U . . .
H2C_4 H 0.3005 0.0815 -0.0595 0.029 Uiso 1 1 calc R U . . .
C3_4 C 0.5641(7) 0.3820(6) 0.0443(4) 0.0167(15) Uani 1 1 d . . . . .
H3A_4 H 0.5760 0.4519 0.0302 0.025 Uiso 1 1 calc R U . . .
H3B_4 H 0.6666 0.3699 0.0550 0.025 Uiso 1 1 calc R U . . .
H3C_4 H 0.5257 0.3821 0.0926 0.025 Uiso 1 1 calc R U . . .
C4_4 C 0.5212(9) 0.2680(7) -0.1234(5) 0.0269(18) Uani 1 1 d . . . . .
H4A_4 H 0.4676 0.1997 -0.1643 0.040 Uiso 1 1 calc R U . . .
H4B_4 H 0.6315 0.2738 -0.1007 0.040 Uiso 1 1 calc R U . . .
H4C_4 H 0.5180 0.3287 -0.1484 0.040 Uiso 1 1 calc R U . . .
Si1_5 Si 0.1238(2) 0.25919(16) -0.17343(11) 0.0146(4) Uani 1 1 d . . . . .
C2_5 C 0.1861(10) 0.3690(7) -0.2257(5) 0.033(2) Uani 1 1 d . . . . .
H2A_5 H 0.1807 0.4366 -0.1956 0.049 Uiso 1 1 calc R U . . .
H2B_5 H 0.1156 0.3493 -0.2805 0.049 Uiso 1 1 calc R U . . .
H2C_5 H 0.2948 0.3790 -0.2285 0.049 Uiso 1 1 calc R U . . .
C3_5 C -0.0910(8) 0.2333(6) -0.1788(4) 0.0208(17) Uani 1 1 d . . . . .
H3A_5 H -0.1242 0.1803 -0.1475 0.031 Uiso 1 1 calc R U . . .
H3B_5 H -0.1542 0.2049 -0.2352 0.031 Uiso 1 1 calc R U . . .
H3C_5 H -0.1067 0.3011 -0.1564 0.031 Uiso 1 1 calc R U . . .
C4_5 C 0.1334(10) 0.1279(6) -0.2293(5) 0.031(2) Uani 1 1 d . . . . .
H4A_5 H 0.2394 0.1389 -0.2367 0.047 Uiso 1 1 calc R U . . .
H4B_5 H 0.0552 0.1032 -0.2822 0.047 Uiso 1 1 calc R U . . .
H4C_5 H 0.1106 0.0732 -0.1981 0.047 Uiso 1 1 calc R U . . .
W1_11 W 0.44659(3) 0.79600(2) 0.71926(2) 0.01278(8) Uani 1 1 d . . . . .
H1A_11 H 0.628(8) 0.775(5) 0.751(4) 0.019 Uiso 1 1 d . U . . .
H1B_11 H 0.467(8) 0.777(6) 0.811(4) 0.03(2) Uiso 1 1 d . . . . .
B2_11 B 0.5193(9) 0.6742(7) 0.5765(5) 0.0162(17) Uani 1 1 d . U . . .
H2_11 H 0.6217 0.6475 0.6070 0.03(2) Uiso 1 1 calc R . . . .
N3_11 N 0.5422(7) 0.7208(5) 0.5088(3) 0.0169(13) Uani 1 1 d . U . . .
C1_12 C 0.3793(8) 0.6547(5) 0.6139(4) 0.0143(13) Uani 1 1 d . U . . .
C2_12 C 0.2507(8) 0.6984(6) 0.6115(4) 0.0162(15) Uani 1 1 d . U . . .
H2_12 H 0.2139 0.7327 0.5713 0.019 Uiso 1 1 calc R U . . .
C3_12 C 0.1867(8) 0.6826(6) 0.6785(4) 0.0184(15) Uani 1 1 d . U . . .
H3_12 H 0.1017 0.7042 0.6903 0.022 Uiso 1 1 calc R U . . .
C4_12 C 0.2733(8) 0.6290(5) 0.7235(5) 0.0180(15) Uani 1 1 d . U . . .
H4_12 H 0.2568 0.6079 0.7712 0.022 Uiso 1 1 calc R U . . .
C5_12 C 0.3884(8) 0.6121(5) 0.6856(4) 0.0155(14) Uani 1 1 d . U . . .
H5_12 H 0.4621 0.5775 0.7043 0.019 Uiso 1 1 calc R U . . .
C1_13 C 0.5677(9) 0.9417(6) 0.6742(5) 0.0219(16) Uani 1 1 d . U . . .
H1_13 H 0.6048 0.9319 0.6275 0.026 Uiso 1 1 calc R U . . .
C2_13 C 0.6565(10) 0.9587(6) 0.7554(5) 0.0255(17) Uani 1 1 d . U . . .
H2_13 H 0.7642 0.9629 0.7724 0.031 Uiso 1 1 calc R U . . .
C3_13 C 0.5579(10) 0.9682(6) 0.8065(5) 0.0263(17) Uani 1 1 d . U . . .
H3_13 H 0.5882 0.9803 0.8637 0.032 Uiso 1 1 calc R U . . .
C4_13 C 0.4065(10) 0.9567(6) 0.7583(5) 0.0254(16) Uani 1 1 d . U . . .
H4_13 H 0.3170 0.9584 0.7772 0.030 Uiso 1 1 calc R U . . .
C5_13 C 0.4120(9) 0.9420(6) 0.6758(5) 0.0240(16) Uani 1 1 d . U . . .
H5_13 H 0.3276 0.9339 0.6303 0.029 Uiso 1 1 calc R U . . .
Si1_14 Si 0.3845(2) 0.70873(18) 0.42680(12) 0.0190(5) Uani 1 1 d . . . . .
C2_14 C 0.4439(10) 0.6929(8) 0.3293(5) 0.038(2) Uani 1 1 d . . . . .
H2A_14 H 0.5360 0.7550 0.3334 0.057 Uiso 1 1 calc R U . . .
H2B_14 H 0.3559 0.6893 0.2846 0.057 Uiso 1 1 calc R U . . .
H2C_14 H 0.4706 0.6261 0.3193 0.057 Uiso 1 1 calc R U . . .
C3_14 C 0.3207(10) 0.8311(6) 0.4391(5) 0.031(2) Uani 1 1 d . . . . .
H3A_14 H 0.2894 0.8414 0.4894 0.046 Uiso 1 1 calc R U . . .
H3B_14 H 0.2307 0.8213 0.3933 0.046 Uiso 1 1 calc R U . . .
H3C_14 H 0.4085 0.8948 0.4409 0.046 Uiso 1 1 calc R U . . .
C4_14 C 0.2152(9) 0.5836(6) 0.4126(4) 0.0256(18) Uani 1 1 d . . . . .
H4A_14 H 0.2483 0.5200 0.4004 0.038 Uiso 1 1 calc R U . . .
H4B_14 H 0.1273 0.5801 0.3678 0.038 Uiso 1 1 calc R U . . .
H4C_14 H 0.1809 0.5851 0.4622 0.038 Uiso 1 1 calc R U . . .
Si1_15 Si 0.7416(2) 0.77170(17) 0.50870(12) 0.0186(4) Uani 1 1 d . . . . .
C2_15 C 0.8054(10) 0.6654(7) 0.4553(5) 0.037(2) Uani 1 1 d . . . . .
H2A_15 H 0.7878 0.6038 0.4805 0.055 Uiso 1 1 calc R U . . .
H2B_15 H 0.9181 0.6949 0.4588 0.055 Uiso 1 1 calc R U . . .
H2C_15 H 0.7440 0.6413 0.3985 0.055 Uiso 1 1 calc R U . . .
C3_15 C 0.8743(10) 0.8246(7) 0.6137(5) 0.033(2) Uani 1 1 d . . . . .
H3A_15 H 0.8362 0.8755 0.6448 0.049 Uiso 1 1 calc R U . . .
H3B_15 H 0.9820 0.8617 0.6121 0.049 Uiso 1 1 calc R U . . .
H3C_15 H 0.8743 0.7642 0.6395 0.049 Uiso 1 1 calc R U . . .
C4_15 C 0.7744(10) 0.8905(7) 0.4626(5) 0.039(2) Uani 1 1 d . . . . .
H4A_15 H 0.6992 0.8708 0.4090 0.058 Uiso 1 1 calc R U . . .
H4B_15 H 0.8826 0.9126 0.4573 0.058 Uiso 1 1 calc R U . . .
H4C_15 H 0.7586 0.9506 0.4971 0.058 Uiso 1 1 calc R U . . .

loop_
_atom_site_aniso_label
_atom_site_aniso_U_11
_atom_site_aniso_U_22
_atom_site_aniso_U_33
_atom_site_aniso_U_23
_atom_site_aniso_U_13
_atom_site_aniso_U_12
W1_1 0.00997(15) 0.01238(17) 0.01161(16) 0.00252(14) 0.00279(13) 0.00465(13)
B2_1 0.005(3) 0.015(4) 0.015(4) 0.005(3) 0.000(3) 0.002(3)
N3_1 0.010(3) 0.017(3) 0.014(3) 0.001(2) 0.006(2) 0.006(2)
C1_2 0.010(3) 0.009(3) 0.018(3) 0.006(2) 0.006(2) 0.000(2)
C2_2 0.010(3) 0.012(3) 0.014(3) 0.003(2) 0.002(2) 0.000(3)
C3_2 0.018(4) 0.023(4) 0.010(3) 0.000(3) -0.003(3) 0.004(3)
C4_2 0.015(3) 0.017(4) 0.015(3) 0.000(3) 0.002(3) 0.000(3)
C5_2 0.017(3) 0.017(3) 0.014(3) 0.003(3) 0.003(3) 0.005(3)
C1_3 0.017(3) 0.011(3) 0.010(3) 0.000(3) 0.000(2) 0.003(3)
C2_3 0.015(3) 0.019(4) 0.020(3) 0.003(3) 0.006(3) 0.003(3)
C3_3 0.021(3) 0.022(4) 0.016(3) 0.004(3) 0.007(3) 0.005(3)
C4_3 0.020(3) 0.015(4) 0.024(3) 0.010(3) 0.009(3) 0.005(3)
C5_3 0.025(3) 0.008(3) 0.015(3) 0.002(3) 0.009(2) 0.006(3)
Si1_4 0.0105(9) 0.0131(10) 0.0175(10) 0.0062(8) 0.0052(8) 0.0058(8)
C2_4 0.016(4) 0.020(4) 0.028(4) 0.010(3) 0.006(3) 0.012(3)
C3_4 0.008(3) 0.023(4) 0.021(4) 0.009(3) 0.004(3) 0.006(3)
C4_4 0.022(4) 0.035(5) 0.031(5) 0.014(4) 0.012(3) 0.012(4)
Si1_5 0.0175(10) 0.0153(10) 0.0119(10) 0.0036(8) 0.0026(8) 0.0075(8)
C2_5 0.039(5) 0.046(6) 0.017(4) 0.023(4) 0.005(4) 0.012(4)
C3_5 0.020(4) 0.021(4) 0.017(4) 0.004(3) -0.001(3) 0.004(3)
C4_5 0.043(5) 0.030(5) 0.016(4) -0.005(4) -0.002(4) 0.020(4)
W1_11 0.01830(17) 0.01027(17) 0.01159(17) 0.00427(14) 0.00461(14) 0.00614(13)
B2_11 0.016(4) 0.016(4) 0.015(4) 0.002(3) 0.003(3) 0.003(3)
N3_11 0.020(3) 0.020(3) 0.009(3) 0.004(2) 0.001(2) 0.006(3)
C1_12 0.021(3) 0.005(3) 0.010(3) -0.001(2) -0.003(2) 0.000(3)
C2_12 0.017(3) 0.013(4) 0.014(3) 0.001(3) 0.000(3) 0.002(3)
C3_12 0.017(3) 0.014(4) 0.023(3) 0.004(3) 0.008(3) 0.002(3)
C4_12 0.024(3) 0.009(3) 0.020(3) 0.005(3) 0.009(3) 0.001(3)
C5_12 0.020(3) 0.008(3) 0.017(3) 0.003(3) 0.003(3) 0.004(3)
C1_13 0.031(4) 0.015(4) 0.028(3) 0.014(3) 0.016(3) 0.009(3)
C2_13 0.034(4) 0.014(4) 0.029(3) 0.010(3) 0.010(3) 0.005(3)
C3_13 0.044(4) 0.012(4) 0.023(3) 0.004(3) 0.010(3) 0.008(3)
C4_13 0.038(4) 0.009(4) 0.033(4) 0.010(3) 0.017(3) 0.007(3)
C5_13 0.031(4) 0.016(4) 0.031(3) 0.012(3) 0.013(3) 0.011(3)
Si1_14 0.0198(11) 0.0245(12) 0.0095(10) 0.0043(9) 0.0006(8) 0.0048(9)
C2_14 0.035(5) 0.056(6) 0.014(4) 0.006(4) 0.004(4) 0.003(4)
C3_14 0.035(5) 0.035(5) 0.023(4) 0.019(4) 0.000(4) 0.012(4)
C4_14 0.023(4) 0.037(5) 0.014(4) 0.005(4) 0.005(3) 0.006(4)
Si1_15 0.0188(10) 0.0205(11) 0.0153(11) 0.0035(9) 0.0033(8) 0.0060(9)
C2_15 0.034(5) 0.039(5) 0.038(5) -0.006(4) 0.013(4) 0.018(4)
C3_15 0.029(5) 0.042(6) 0.019(4) 0.000(4) 0.003(4) 0.005(4)
C4_15 0.028(5) 0.037(5) 0.038(5) 0.017(5) -0.005(4) -0.005(4)

loop_
_atom_type_symbol
_atom_type_description
_atom_type_scat_dispersion_real
_atom_type_scat_dispersion_imag
_atom_type_scat_source
C C 0.0033 0.0016 'International Tables Vol C Tables 4.2.6.8 and 6.1.1.4'
H H 0.0000 0.0000 'International Tables Vol C Tables 4.2.6.8 and 6.1.1.4'
B B 0.0013 0.0007 'International Tables Vol C Tables 4.2.6.8 and 6.1.1.4'
N N 0.0061 0.0033 'International Tables Vol C Tables 4.2.6.8 and 6.1.1.4'
Si Si 0.0817 0.0704 'International Tables Vol C Tables 4.2.6.8 and 6.1.1.4'
W W -0.8490 6.8722 'International Tables Vol C Tables 4.2.6.8 and 6.1.1.4'

loop_
_geom_angle_atom_site_label_1
_geom_angle_atom_site_label_2
_geom_angle_atom_site_label_3
_geom_angle
_geom_angle_site_symmetry_1
_geom_angle_site_symmetry_3
_geom_angle_publ_flag
C2_2 W1_1 C1_2 38.0(2) . . ?
C2_2 W1_1 C4_3 84.9(3) . . ?
C1_2 W1_1 C4_3 108.7(2) . . ?
C2_2 W1_1 C5_3 102.4(3) . . ?
C1_2 W1_1 C5_3 104.0(2) . . ?
C4_3 W1_1 C5_3 36.8(3) . . ?
C2_2 W1_1 C3_3 106.0(3) . . ?
C1_2 W1_1 C3_3 140.7(3) . . ?
C4_3 W1_1 C3_3 36.9(3) . . ?
C5_3 W1_1 C3_3 61.0(3) . . ?
C2_2 W1_1 C3_2 37.2(2) . . ?
C1_2 W1_1 C3_2 62.8(3) . . ?
C4_3 W1_1 C3_2 99.5(3) . . ?
C5_3 W1_1 C3_2 131.2(3) . . ?
C3_3 W1_1 C3_2 98.3(3) . . ?
C2_2 W1_1 C5_2 61.1(2) . . ?
C1_2 W1_1 C5_2 37.3(2) . . ?
C4_3 W1_1 C5_2 144.4(2) . . ?
C5_3 W1_1 C5_2 136.6(2) . . ?
C3_3 W1_1 C5_2 157.6(3) . . ?
C3_2 W1_1 C5_2 60.0(3) . . ?
C2_2 W1_1 C1_3 138.2(2) . . ?
C1_2 W1_1 C1_3 129.9(2) . . ?
C4_3 W1_1 C1_3 60.2(3) . . ?
C5_3 W1_1 C1_3 35.7(2) . . ?
C3_3 W1_1 C1_3 59.9(3) . . ?
C3_2 W1_1 C1_3 157.5(2) . . ?
C5_2 W1_1 C1_3 142.2(2) . . ?
C2_2 W1_1 C2_3 141.5(2) . . ?
C1_2 W1_1 C2_3 163.4(3) . . ?
C4_3 W1_1 C2_3 60.1(3) . . ?
C5_3 W1_1 C2_3 59.6(3) . . ?
C3_3 W1_1 C2_3 35.9(3) . . ?
C3_2 W1_1 C2_3 128.3(3) . . ?
C5_2 W1_1 C2_3 155.4(2) . . ?
C1_3 W1_1 C2_3 35.1(2) . . ?
C2_2 W1_1 C4_2 60.4(2) . . ?
C1_2 W1_1 C4_2 61.3(2) . . ?
C4_3 W1_1 C4_2 135.0(3) . . ?
C5_3 W1_1 C4_2 162.6(2) . . ?
C3_3 W1_1 C4_2 123.4(3) . . ?
C3_2 W1_1 C4_2 35.6(2) . . ?
C5_2 W1_1 C4_2 35.1(2) . . ?
C1_3 W1_1 C4_2 161.4(2) . . ?
C2_3 W1_1 C4_2 135.2(3) . . ?
C2_2 W1_1 H1A_1 120(2) . . ?
C1_2 W1_1 H1A_1 82(2) . . ?
C4_3 W1_1 H1A_1 130(2) . . ?
C5_3 W1_1 H1A_1 94(2) . . ?
C3_3 W1_1 H1A_1 132(2) . . ?
C3_2 W1_1 H1A_1 127(2) . . ?
C5_2 W1_1 H1A_1 68(2) . . ?
C1_3 W1_1 H1A_1 76(2) . . ?
C2_3 W1_1 H1A_1 96(2) . . ?
C4_2 W1_1 H1A_1 93(2) . . ?
C2_2 W1_1 H2B_1 126(2) . . ?
C1_2 W1_1 H2B_1 124(2) . . ?
C4_3 W1_1 H2B_1 125(2) . . ?
C5_3 W1_1 H2B_1 129(2) . . ?
C3_3 W1_1 H2B_1 88(2) . . ?
C3_2 W1_1 H2B_1 90(2) . . ?
C5_2 W1_1 H2B_1 86(2) . . ?
C1_3 W1_1 H2B_1 94(2) . . ?
C2_3 W1_1 H2B_1 72(2) . . ?
C4_2 W1_1 H2B_1 69(2) . . ?
H1A_1 W1_1 H2B_1 77(3) . . ?
N3_1 B2_1 C1_2 131.7(6) . . ?
N3_1 B2_1 H2_1 114.2 . . ?
C1_2 B2_1 H2_1 114.2 . . ?
B2_1 N3_1 Si1_4 123.9(5) . . ?
B2_1 N3_1 Si1_5 111.3(4) . . ?
Si1_4 N3_1 Si1_5 123.8(3) . . ?
C2_2 C1_2 C5_2 104.0(6) . . ?
C2_2 C1_2 B2_1 134.1(6) . . ?
C5_2 C1_2 B2_1 118.3(6) . . ?
C2_2 C1_2 W1_1 69.5(4) . . ?
C5_2 C1_2 W1_1 73.4(4) . . ?
B2_1 C1_2 W1_1 105.0(4) . . ?
C3_2 C2_2 C1_2 110.0(6) . . ?
C3_2 C2_2 W1_1 74.6(4) . . ?
C1_2 C2_2 W1_1 72.4(4) . . ?
C3_2 C2_2 H2_2 125.0 . . ?
C1_2 C2_2 H2_2 125.0 . . ?
W1_1 C2_2 H2_2 119.7 . . ?
C4_2 C3_2 C2_2 107.0(6) . . ?
C4_2 C3_2 W1_1 74.8(4) . . ?
C2_2 C3_2 W1_1 68.3(4) . . ?
C4_2 C3_2 H3_2 126.5 . . ?
C2_2 C3_2 H3_2 126.5 . . ?
W1_1 C3_2 H3_2 122.1 . . ?
C5_2 C4_2 C3_2 108.6(6) . . ?
C5_2 C4_2 W1_1 70.3(4) . . ?
C3_2 C4_2 W1_1 69.6(4) . . ?
C5_2 C4_2 H4_2 125.7 . . ?
C3_2 C4_2 H4_2 125.7 . . ?
W1_1 C4_2 H4_2 126.0 . . ?
C4_2 C5_2 C1_2 110.3(6) . . ?
C4_2 C5_2 W1_1 74.7(4) . . ?
C1_2 C5_2 W1_1 69.2(4) . . ?
C4_2 C5_2 H5_2 124.8 . . ?
C1_2 C5_2 H5_2 124.8 . . ?
W1_1 C5_2 H5_2 122.8 . . ?
C2_3 C1_3 C5_3 108.7(6) . . ?
C2_3 C1_3 W1_1 72.5(4) . . ?
C5_3 C1_3 W1_1 70.4(4) . . ?
C2_3 C1_3 H1_3 125.7 . . ?
C5_3 C1_3 H1_3 125.7 . . ?
W1_1 C1_3 H1_3 123.0 . . ?
C1_3 C2_3 C3_3 109.0(6) . . ?
C1_3 C2_3 W1_1 72.4(4) . . ?
C3_3 C2_3 W1_1 70.4(4) . . ?
C1_3 C2_3 H2_3 125.5 . . ?
C3_3 C2_3 H2_3 125.5 . . ?
W1_1 C2_3 H2_3 123.3 . . ?
C2_3 C3_3 C4_3 107.0(7) . . ?
C2_3 C3_3 W1_1 73.6(4) . . ?
C4_3 C3_3 W1_1 70.9(4) . . ?
C2_3 C3_3 H3_3 126.5 . . ?
C4_3 C3_3 H3_3 126.5 . . ?
W1_1 C3_3 H3_3 120.8 . . ?
C5_3 C4_3 C3_3 107.5(6) . . ?
C5_3 C4_3 W1_1 72.1(4) . . ?
C3_3 C4_3 W1_1 72.3(4) . . ?
C5_3 C4_3 H4_3 126.2 . . ?
C3_3 C4_3 H4_3 126.2 . . ?
W1_1 C4_3 H4_3 121.1 . . ?
C1_3 C5_3 C4_3 107.8(6) . . ?
C1_3 C5_3 W1_1 73.8(4) . . ?
C4_3 C5_3 W1_1 71.1(4) . . ?
C1_3 C5_3 H5_3 126.1 . . ?
C4_3 C5_3 H5_3 126.1 . . ?
W1_1 C5_3 H5_3 120.8 . . ?
N3_1 Si1_4 C3_4 111.8(3) . . ?
N3_1 Si1_4 C4_4 111.1(3) . . ?
C3_4 Si1_4 C4_4 104.6(3) . . ?
N3_1 Si1_4 C2_4 109.2(3) . . ?
C3_4 Si1_4 C2_4 111.2(3) . . ?
C4_4 Si1_4 C2_4 108.9(3) . . ?
Si1_4 C2_4 H2A_4 109.5 . . ?
Si1_4 C2_4 H2B_4 109.5 . . ?
H2A_4 C2_4 H2B_4 109.5 . . ?
Si1_4 C2_4 H2C_4 109.5 . . ?
H2A_4 C2_4 H2C_4 109.5 . . ?
H2B_4 C2_4 H2C_4 109.5 . . ?
Si1_4 C3_4 H3A_4 109.5 . . ?
Si1_4 C3_4 H3B_4 109.5 . . ?
H3A_4 C3_4 H3B_4 109.5 . . ?
Si1_4 C3_4 H3C_4 109.5 . . ?
H3A_4 C3_4 H3C_4 109.5 . . ?
H3B_4 C3_4 H3C_4 109.5 . . ?
Si1_4 C4_4 H4A_4 109.5 . . ?
Si1_4 C4_4 H4B_4 109.5 . . ?
H4A_4 C4_4 H4B_4 109.5 . . ?
Si1_4 C4_4 H4C_4 109.5 . . ?
H4A_4 C4_4 H4C_4 109.5 . . ?
H4B_4 C4_4 H4C_4 109.5 . . ?
N3_1 Si1_5 C2_5 110.0(3) . . ?
N3_1 Si1_5 C3_5 111.3(3) . . ?
C2_5 Si1_5 C3_5 108.0(4) . . ?
N3_1 Si1_5 C4_5 111.7(3) . . ?
C2_5 Si1_5 C4_5 110.8(4) . . ?
C3_5 Si1_5 C4_5 105.1(4) . . ?
Si1_5 C2_5 H2A_5 109.5 . . ?
Si1_5 C2_5 H2B_5 109.5 . . ?
H2A_5 C2_5 H2B_5 109.5 . . ?
Si1_5 C2_5 H2C_5 109.5 . . ?
H2A_5 C2_5 H2C_5 109.5 . . ?
H2B_5 C2_5 H2C_5 109.5 . . ?
Si1_5 C3_5 H3A_5 109.5 . . ?
Si1_5 C3_5 H3B_5 109.5 . . ?
H3A_5 C3_5 H3B_5 109.5 . . ?
Si1_5 C3_5 H3C_5 109.5 . . ?
H3A_5 C3_5 H3C_5 109.5 . . ?
H3B_5 C3_5 H3C_5 109.5 . . ?
Si1_5 C4_5 H4A_5 109.5 . . ?
Si1_5 C4_5 H4B_5 109.5 . . ?
H4A_5 C4_5 H4B_5 109.5 . . ?
Si1_5 C4_5 H4C_5 109.5 . . ?
H4A_5 C4_5 H4C_5 109.5 . . ?
H4B_5 C4_5 H4C_5 109.5 . . ?
C2_12 W1_11 C1_12 37.9(2) . . ?
C2_12 W1_11 C5_13 85.7(3) . . ?
C1_12 W1_11 C5_13 110.0(3) . . ?
C2_12 W1_11 C4_13 107.5(3) . . ?
C1_12 W1_11 C4_13 142.3(3) . . ?
C5_13 W1_11 C4_13 36.8(3) . . ?
C2_12 W1_11 C5_12 60.7(3) . . ?
C1_12 W1_11 C5_12 37.4(2) . . ?
C5_13 W1_11 C5_12 145.3(3) . . ?
C4_13 W1_11 C5_12 157.4(3) . . ?
C2_12 W1_11 C1_13 102.1(3) . . ?
C1_12 W1_11 C1_13 104.3(3) . . ?
C5_13 W1_11 C1_13 36.6(3) . . ?
C4_13 W1_11 C1_13 60.8(3) . . ?
C5_12 W1_11 C1_13 137.6(3) . . ?
C2_12 W1_11 C3_12 36.8(3) . . ?
C1_12 W1_11 C3_12 62.5(3) . . ?
C5_13 W1_11 C3_12 99.3(3) . . ?
C4_13 W1_11 C3_12 99.2(3) . . ?
C5_12 W1_11 C3_12 59.4(3) . . ?
C1_13 W1_11 C3_12 130.3(3) . . ?
C2_12 W1_11 C3_13 142.7(3) . . ?
C1_12 W1_11 C3_13 163.6(3) . . ?
C5_13 W1_11 C3_13 60.0(3) . . ?
C4_13 W1_11 C3_13 35.7(3) . . ?
C5_12 W1_11 C3_13 154.7(3) . . ?
C1_13 W1_11 C3_13 59.7(3) . . ?
C3_12 W1_11 C3_13 129.3(3) . . ?
C2_12 W1_11 C2_13 137.9(3) . . ?
C1_12 W1_11 C2_13 129.4(3) . . ?
C5_13 W1_11 C2_13 60.0(3) . . ?
C4_13 W1_11 C2_13 59.6(3) . . ?
C5_12 W1_11 C2_13 142.5(3) . . ?
C1_13 W1_11 C2_13 35.8(3) . . ?
C3_12 W1_11 C2_13 157.7(3) . . ?
C3_13 W1_11 C2_13 35.2(3) . . ?
C2_12 W1_11 C4_12 60.0(3) . . ?
C1_12 W1_11 C4_12 61.5(3) . . ?
C5_13 W1_11 C4_12 134.1(3) . . ?
C4_13 W1_11 C4_12 122.7(3) . . ?
C5_12 W1_11 C4_12 35.2(2) . . ?
C1_13 W1_11 C4_12 162.0(3) . . ?
C3_12 W1_11 C4_12 35.1(2) . . ?
C3_13 W1_11 C4_12 134.9(3) . . ?
C2_13 W1_11 C4_12 162.1(3) . . ?
C2_12 W1_11 H1A_11 126(2) . . ?
C1_12 W1_11 H1A_11 88(2) . . ?
C5_13 W1_11 H1A_11 126(2) . . ?
C4_13 W1_11 H1A_11 124(2) . . ?
C5_12 W1_11 H1A_11 75(2) . . ?
C1_13 W1_11 H1A_11 90(2) . . ?
C3_12 W1_11 H1A_11 133(2) . . ?
C3_13 W1_11 H1A_11 88(2) . . ?
C2_13 W1_11 H1A_11 69(2) . . ?
C4_12 W1_11 H1A_11 100(2) . . ?
C2_12 W1_11 H1B_11 126(3) . . ?
C1_12 W1_11 H1B_11 120(3) . . ?
C5_13 W1_11 H1B_11 128(3) . . ?
C4_13 W1_11 H1B_11 91(3) . . ?
C5_12 W1_11 H1B_11 83(3) . . ?
C1_13 W1_11 H1B_11 131(3) . . ?
C3_12 W1_11 H1B_11 91(3) . . ?
C3_13 W1_11 H1B_11 74(3) . . ?
C2_13 W1_11 H1B_11 96(3) . . ?
C4_12 W1_11 H1B_11 67(3) . . ?
H1A_11 W1_11 H1B_11 72(3) . . ?
N3_11 B2_11 C1_12 130.0(7) . . ?
N3_11 B2_11 H2_11 115.0 . . ?
C1_12 B2_11 H2_11 115.0 . . ?
B2_11 N3_11 Si1_14 122.5(5) . . ?
B2_11 N3_11 Si1_15 114.0(5) . . ?
Si1_14 N3_11 Si1_15 122.8(3) . . ?
C2_12 C1_12 C5_12 103.4(6) . . ?
C2_12 C1_12 B2_11 134.0(6) . . ?
C5_12 C1_12 B2_11 119.6(6) . . ?
C2_12 C1_12 W1_11 70.1(4) . . ?
C5_12 C1_12 W1_11 73.2(4) . . ?
B2_11 C1_12 W1_11 105.8(5) . . ?
C3_12 C2_12 C1_12 110.3(6) . . ?
C3_12 C2_12 W1_11 75.5(4) . . ?
C1_12 C2_12 W1_11 71.9(4) . . ?
C3_12 C2_12 H2_12 124.8 . . ?
C1_12 C2_12 H2_12 124.8 . . ?
W1_11 C2_12 H2_12 119.4 . . ?
C4_12 C3_12 C2_12 107.2(7) . . ?
C4_12 C3_12 W1_11 74.1(4) . . ?
C2_12 C3_12 W1_11 67.7(4) . . ?
C4_12 C3_12 H3_12 126.4 . . ?
C2_12 C3_12 H3_12 126.4 . . ?
W1_11 C3_12 H3_12 123.4 . . ?
C5_12 C4_12 C3_12 108.3(7) . . ?
C5_12 C4_12 W1_11 69.7(4) . . ?
C3_12 C4_12 W1_11 70.8(4) . . ?
C5_12 C4_12 H4_12 125.8 . . ?
C3_12 C4_12 H4_12 125.8 . . ?
W1_11 C4_12 H4_12 125.3 . . ?
C4_12 C5_12 C1_12 110.8(6) . . ?
C4_12 C5_12 W1_11 75.1(4) . . ?
C1_12 C5_12 W1_11 69.4(4) . . ?
C4_12 C5_12 H5_12 124.6 . . ?
C1_12 C5_12 H5_12 124.6 . . ?
W1_11 C5_12 H5_12 122.4 . . ?
C2_13 C1_13 C5_13 107.4(7) . . ?
C2_13 C1_13 W1_11 73.9(4) . . ?
C5_13 C1_13 W1_11 70.8(4) . . ?
C2_13 C1_13 H1_13 126.3 . . ?
C5_13 C1_13 H1_13 126.3 . . ?
W1_11 C1_13 H1_13 120.8 . . ?
C3_13 C2_13 C1_13 108.6(7) . . ?
C3_13 C2_13 W1_11 72.4(5) . . ?
C1_13 C2_13 W1_11 70.4(4) . . ?
C3_13 C2_13 H2_13 125.7 . . ?
C1_13 C2_13 H2_13 125.7 . . ?
W1_11 C2_13 H2_13 123.2 . . ?
C2_13 C3_13 C4_13 108.5(7) . . ?
C2_13 C3_13 W1_11 72.4(5) . . ?
C4_13 C3_13 W1_11 70.0(4) . . ?
C2_13 C3_13 H3_13 125.8 . . ?
C4_13 C3_13 H3_13 125.8 . . ?
W1_11 C3_13 H3_13 123.4 . . ?
C3_13 C4_13 C5_13 107.8(7) . . ?
C3_13 C4_13 W1_11 74.3(5) . . ?
C5_13 C4_13 W1_11 71.2(4) . . ?
C3_13 C4_13 H4_13 126.1 . . ?
C5_13 C4_13 H4_13 126.1 . . ?
W1_11 C4_13 H4_13 120.2 . . ?
C1_13 C5_13 C4_13 107.6(7) . . ?
C1_13 C5_13 W1_11 72.5(4) . . ?
C4_13 C5_13 W1_11 72.0(4) . . ?
C1_13 C5_13 H5_13 126.2 . . ?
C4_13 C5_13 H5_13 126.2 . . ?
W1_11 C5_13 H5_13 121.0 . . ?
N3_11 Si1_14 C4_14 111.0(3) . . ?
N3_11 Si1_14 C3_14 111.2(3) . . ?
C4_14 Si1_14 C3_14 110.9(4) . . ?
N3_11 Si1_14 C2_14 110.7(3) . . ?
C4_14 Si1_14 C2_14 105.1(4) . . ?
C3_14 Si1_14 C2_14 107.7(4) . . ?
Si1_14 C2_14 H2A_14 109.5 . . ?
Si1_14 C2_14 H2B_14 109.5 . . ?
H2A_14 C2_14 H2B_14 109.5 . . ?
Si1_14 C2_14 H2C_14 109.5 . . ?
H2A_14 C2_14 H2C_14 109.5 . . ?
H2B_14 C2_14 H2C_14 109.5 . . ?
Si1_14 C3_14 H3A_14 109.5 . . ?
Si1_14 C3_14 H3B_14 109.5 . . ?
H3A_14 C3_14 H3B_14 109.5 . . ?
Si1_14 C3_14 H3C_14 109.5 . . ?
H3A_14 C3_14 H3C_14 109.5 . . ?
H3B_14 C3_14 H3C_14 109.5 . . ?
Si1_14 C4_14 H4A_14 109.5 . . ?
Si1_14 C4_14 H4B_14 109.5 . . ?
H4A_14 C4_14 H4B_14 109.5 . . ?
Si1_14 C4_14 H4C_14 109.5 . . ?
H4A_14 C4_14 H4C_14 109.5 . . ?
H4B_14 C4_14 H4C_14 109.5 . . ?
N3_11 Si1_15 C2_15 111.3(4) . . ?
N3_11 Si1_15 C4_15 110.6(4) . . ?
C2_15 Si1_15 C4_15 110.6(4) . . ?
N3_11 Si1_15 C3_15 111.2(3) . . ?
C2_15 Si1_15 C3_15 108.0(4) . . ?
C4_15 Si1_15 C3_15 104.9(4) . . ?
Si1_15 C2_15 H2A_15 109.5 . . ?
Si1_15 C2_15 H2B_15 109.5 . . ?
H2A_15 C2_15 H2B_15 109.5 . . ?
Si1_15 C2_15 H2C_15 109.5 . . ?
H2A_15 C2_15 H2C_15 109.5 . . ?
H2B_15 C2_15 H2C_15 109.5 . . ?
Si1_15 C3_15 H3A_15 109.5 . . ?
Si1_15 C3_15 H3B_15 109.5 . . ?
H3A_15 C3_15 H3B_15 109.5 . . ?
Si1_15 C3_15 H3C_15 109.5 . . ?
H3A_15 C3_15 H3C_15 109.5 . . ?
H3B_15 C3_15 H3C_15 109.5 . . ?
Si1_15 C4_15 H4A_15 109.5 . . ?
Si1_15 C4_15 H4B_15 109.5 . . ?
H4A_15 C4_15 H4B_15 109.5 . . ?
Si1_15 C4_15 H4C_15 109.5 . . ?
H4A_15 C4_15 H4C_15 109.5 . . ?
H4B_15 C4_15 H4C_15 109.5 . . ?

loop_
_geom_bond_atom_site_label_1
_geom_bond_atom_site_label_2
_geom_bond_distance
_geom_bond_site_symmetry_2
_geom_bond_publ_flag
W1_1 C2_2 2.203(6) . ?
W1_1 C1_2 2.242(6) . ?
W1_1 C4_3 2.267(7) . ?
W1_1 C5_3 2.281(7) . ?
W1_1 C3_3 2.285(7) . ?
W1_1 C3_2 2.286(7) . ?
W1_1 C5_2 2.298(7) . ?
W1_1 C1_3 2.325(7) . ?
W1_1 C2_3 2.327(7) . ?
W1_1 C4_2 2.354(7) . ?
W1_1 H1A_1 1.74(7) . ?
W1_1 H2B_1 1.63(7) . ?
B2_1 N3_1 1.436(9) . ?
B2_1 C1_2 1.542(10) . ?
B2_1 H2_1 1.1500 . ?
N3_1 Si1_4 1.758(6) . ?
N3_1 Si1_5 1.764(6) . ?
C1_2 C2_2 1.449(9) . ?
C1_2 C5_2 1.454(9) . ?
C2_2 C3_2 1.434(10) . ?
C2_2 H2_2 0.9500 . ?
C3_2 C4_2 1.420(10) . ?
C3_2 H3_2 0.9500 . ?
C4_2 C5_2 1.402(10) . ?
C4_2 H4_2 0.9500 . ?
C5_2 H5_2 0.9500 . ?
C1_3 C2_3 1.403(10) . ?
C1_3 C5_3 1.414(9) . ?
C1_3 H1_3 0.9500 . ?
C2_3 C3_3 1.423(10) . ?
C2_3 H2_3 0.9500 . ?
C3_3 C4_3 1.439(10) . ?
C3_3 H3_3 0.9500 . ?
C4_3 C5_3 1.435(10) . ?
C4_3 H4_3 0.9500 . ?
C5_3 H5_3 0.9500 . ?
Si1_4 C3_4 1.863(7) . ?
Si1_4 C4_4 1.869(7) . ?
Si1_4 C2_4 1.874(7) . ?
C2_4 H2A_4 0.9800 . ?
C2_4 H2B_4 0.9800 . ?
C2_4 H2C_4 0.9800 . ?
C3_4 H3A_4 0.9800 . ?
C3_4 H3B_4 0.9800 . ?
C3_4 H3C_4 0.9800 . ?
C4_4 H4A_4 0.9800 . ?
C4_4 H4B_4 0.9800 . ?
C4_4 H4C_4 0.9800 . ?
Si1_5 C2_5 1.863(7) . ?
Si1_5 C3_5 1.878(7) . ?
Si1_5 C4_5 1.883(8) . ?
C2_5 H2A_5 0.9800 . ?
C2_5 H2B_5 0.9800 . ?
C2_5 H2C_5 0.9800 . ?
C3_5 H3A_5 0.9800 . ?
C3_5 H3B_5 0.9800 . ?
C3_5 H3C_5 0.9800 . ?
C4_5 H4A_5 0.9800 . ?
C4_5 H4B_5 0.9800 . ?
C4_5 H4C_5 0.9800 . ?
W1_11 C2_12 2.212(7) . ?
W1_11 C1_12 2.236(7) . ?
W1_11 C5_13 2.268(7) . ?
W1_11 C4_13 2.279(7) . ?
W1_11 C5_12 2.287(7) . ?
W1_11 C1_13 2.291(7) . ?
W1_11 C3_12 2.315(7) . ?
W1_11 C3_13 2.335(8) . ?
W1_11 C2_13 2.336(8) . ?
W1_11 C4_12 2.357(7) . ?
W1_11 H1A_11 1.76(7) . ?
W1_11 H1B_11 1.65(7) . ?
B2_11 N3_11 1.446(10) . ?
B2_11 C1_12 1.536(11) . ?
B2_11 H2_11 1.1500 . ?
N3_11 Si1_14 1.755(6) . ?
N3_11 Si1_15 1.761(6) . ?
C1_12 C2_12 1.446(10) . ?
C1_12 C5_12 1.451(9) . ?
C2_12 C3_12 1.434(10) . ?
C2_12 H2_12 0.9500 . ?
C3_12 C4_12 1.408(10) . ?
C3_12 H3_12 0.9500 . ?
C4_12 C5_12 1.405(10) . ?
C4_12 H4_12 0.9500 . ?
C5_12 H5_12 0.9500 . ?
C1_13 C2_13 1.422(11) . ?
C1_13 C5_13 1.433(10) . ?
C1_13 H1_13 0.9500 . ?
C2_13 C3_13 1.412(11) . ?
C2_13 H2_13 0.9500 . ?
C3_13 C4_13 1.414(12) . ?
C3_13 H3_13 0.9500 . ?
C4_13 C5_13 1.434(10) . ?
C4_13 H4_13 0.9500 . ?
C5_13 H5_13 0.9500 . ?
Si1_14 C4_14 1.864(8) . ?
Si1_14 C3_14 1.866(8) . ?
Si1_14 C2_14 1.889(8) . ?
C2_14 H2A_14 0.9800 . ?
C2_14 H2B_14 0.9800 . ?
C2_14 H2C_14 0.9800 . ?
C3_14 H3A_14 0.9800 . ?
C3_14 H3B_14 0.9800 . ?
C3_14 H3C_14 0.9800 . ?
C4_14 H4A_14 0.9800 . ?
C4_14 H4B_14 0.9800 . ?
C4_14 H4C_14 0.9800 . ?
Si1_15 C2_15 1.857(8) . ?
Si1_15 C4_15 1.864(8) . ?
Si1_15 C3_15 1.865(8) . ?
C2_15 H2A_15 0.9800 . ?
C2_15 H2B_15 0.9800 . ?
C2_15 H2C_15 0.9800 . ?
C3_15 H3A_15 0.9800 . ?
C3_15 H3B_15 0.9800 . ?
C3_15 H3C_15 0.9800 . ?
C4_15 H4A_15 0.9800 . ?
C4_15 H4B_15 0.9800 . ?
C4_15 H4C_15 0.9800 . ?

loop_
_geom_torsion_atom_site_label_1
_geom_torsion_atom_site_label_2
_geom_torsion_atom_site_label_3
_geom_torsion_atom_site_label_4
_geom_torsion
_geom_torsion_site_symmetry_1
_geom_torsion_site_symmetry_2
_geom_torsion_site_symmetry_3
_geom_torsion_site_symmetry_4
_geom_torsion_publ_flag
C1_2 B2_1 N3_1 Si1_4 -26.4(10) . . . . ?
C1_2 B2_1 N3_1 Si1_5 164.2(6) . . . . ?
N3_1 B2_1 C1_2 C2_2 -21.9(13) . . . . ?
N3_1 B2_1 C1_2 C5_2 -176.8(7) . . . . ?
N3_1 B2_1 C1_2 W1_1 -97.8(7) . . . . ?
C5_2 C1_2 C2_2 C3_2 0.3(7) . . . . ?
B2_1 C1_2 C2_2 C3_2 -157.0(7) . . . . ?
W1_1 C1_2 C2_2 C3_2 -65.7(5) . . . . ?
C5_2 C1_2 C2_2 W1_1 66.0(4) . . . . ?
B2_1 C1_2 C2_2 W1_1 -91.4(7) . . . . ?
C1_2 C2_2 C3_2 C4_2 -1.0(8) . . . . ?
W1_1 C2_2 C3_2 C4_2 -65.3(5) . . . . ?
C1_2 C2_2 C3_2 W1_1 64.3(5) . . . . ?
C2_2 C3_2 C4_2 C5_2 1.4(8) . . . . ?
W1_1 C3_2 C4_2 C5_2 -59.7(5) . . . . ?
C2_2 C3_2 C4_2 W1_1 61.0(5) . . . . ?
C3_2 C4_2 C5_2 C1_2 -1.2(8) . . . . ?
W1_1 C4_2 C5_2 C1_2 -60.4(5) . . . . ?
C3_2 C4_2 C5_2 W1_1 59.2(5) . . . . ?
C2_2 C1_2 C5_2 C4_2 0.6(7) . . . . ?
B2_1 C1_2 C5_2 C4_2 162.2(6) . . . . ?
W1_1 C1_2 C5_2 C4_2 63.8(5) . . . . ?
C2_2 C1_2 C5_2 W1_1 -63.2(4) . . . . ?
B2_1 C1_2 C5_2 W1_1 98.5(6) . . . . ?
C5_3 C1_3 C2_3 C3_3 0.2(8) . . . . ?
W1_1 C1_3 C2_3 C3_3 -61.3(5) . . . . ?
C5_3 C1_3 C2_3 W1_1 61.5(5) . . . . ?
C1_3 C2_3 C3_3 C4_3 -1.0(8) . . . . ?
W1_1 C2_3 C3_3 C4_3 -63.4(5) . . . . ?
C1_3 C2_3 C3_3 W1_1 62.5(5) . . . . ?
C2_3 C3_3 C4_3 C5_3 1.3(8) . . . . ?
W1_1 C3_3 C4_3 C5_3 -64.0(5) . . . . ?
C2_3 C3_3 C4_3 W1_1 65.3(5) . . . . ?
C2_3 C1_3 C5_3 C4_3 0.6(8) . . . . ?
W1_1 C1_3 C5_3 C4_3 63.4(5) . . . . ?
C2_3 C1_3 C5_3 W1_1 -62.8(5) . . . . ?
C3_3 C4_3 C5_3 C1_3 -1.2(8) . . . . ?
W1_1 C4_3 C5_3 C1_3 -65.2(5) . . . . ?
C3_3 C4_3 C5_3 W1_1 64.1(5) . . . . ?
B2_1 N3_1 Si1_4 C3_4 -22.0(6) . . . . ?
Si1_5 N3_1 Si1_4 C3_4 146.1(4) . . . . ?
B2_1 N3_1 Si1_4 C4_4 -138.4(6) . . . . ?
Si1_5 N3_1 Si1_4 C4_4 29.7(5) . . . . ?
B2_1 N3_1 Si1_4 C2_4 101.5(6) . . . . ?
Si1_5 N3_1 Si1_4 C2_4 -90.4(4) . . . . ?
B2_1 N3_1 Si1_5 C2_5 79.7(5) . . . . ?
Si1_4 N3_1 Si1_5 C2_5 -89.7(5) . . . . ?
B2_1 N3_1 Si1_5 C3_5 -39.9(5) . . . . ?
Si1_4 N3_1 Si1_5 C3_5 150.8(4) . . . . ?
B2_1 N3_1 Si1_5 C4_5 -156.9(5) . . . . ?
Si1_4 N3_1 Si1_5 C4_5 33.7(5) . . . . ?
C1_12 B2_11 N3_11 Si1_14 -30.9(11) . . . . ?
C1_12 B2_11 N3_11 Si1_15 158.4(6) . . . . ?
N3_11 B2_11 C1_12 C2_12 -19.5(14) . . . . ?
N3_11 B2_11 C1_12 C5_12 -176.2(7) . . . . ?
N3_11 B2_11 C1_12 W1_11 -96.9(8) . . . . ?
C5_12 C1_12 C2_12 C3_12 0.0(8) . . . . ?
B2_11 C1_12 C2_12 C3_12 -159.3(7) . . . . ?
W1_11 C1_12 C2_12 C3_12 -66.3(5) . . . . ?
C5_12 C1_12 C2_12 W1_11 66.3(4) . . . . ?
B2_11 C1_12 C2_12 W1_11 -93.0(8) . . . . ?
C1_12 C2_12 C3_12 C4_12 -0.1(8) . . . . ?
W1_11 C2_12 C3_12 C4_12 -64.1(5) . . . . ?
C1_12 C2_12 C3_12 W1_11 64.0(5) . . . . ?
C2_12 C3_12 C4_12 C5_12 0.1(8) . . . . ?
W1_11 C3_12 C4_12 C5_12 -59.8(5) . . . . ?
C2_12 C3_12 C4_12 W1_11 59.9(5) . . . . ?
C3_12 C4_12 C5_12 C1_12 -0.1(8) . . . . ?
W1_11 C4_12 C5_12 C1_12 -60.6(5) . . . . ?
C3_12 C4_12 C5_12 W1_11 60.5(5) . . . . ?
C2_12 C1_12 C5_12 C4_12 0.0(8) . . . . ?
B2_11 C1_12 C5_12 C4_12 163.1(6) . . . . ?
W1_11 C1_12 C5_12 C4_12 64.1(5) . . . . ?
C2_12 C1_12 C5_12 W1_11 -64.1(4) . . . . ?
B2_11 C1_12 C5_12 W1_11 98.9(6) . . . . ?
C5_13 C1_13 C2_13 C3_13 0.6(9) . . . . ?
W1_11 C1_13 C2_13 C3_13 -62.7(5) . . . . ?
C5_13 C1_13 C2_13 W1_11 63.3(5) . . . . ?
C1_13 C2_13 C3_13 C4_13 0.3(9) . . . . ?
W1_11 C2_13 C3_13 C4_13 -61.0(5) . . . . ?
C1_13 C2_13 C3_13 W1_11 61.4(5) . . . . ?
C2_13 C3_13 C4_13 C5_13 -1.2(9) . . . . ?
W1_11 C3_13 C4_13 C5_13 -63.8(5) . . . . ?
C2_13 C3_13 C4_13 W1_11 62.6(5) . . . . ?
C2_13 C1_13 C5_13 C4_13 -1.4(8) . . . . ?
W1_11 C1_13 C5_13 C4_13 64.0(5) . . . . ?
C2_13 C1_13 C5_13 W1_11 -65.3(5) . . . . ?
C3_13 C4_13 C5_13 C1_13 1.6(8) . . . . ?
W1_11 C4_13 C5_13 C1_13 -64.3(5) . . . . ?
C3_13 C4_13 C5_13 W1_11 65.9(5) . . . . ?
B2_11 N3_11 Si1_14 C4_14 -27.2(7) . . . . ?
Si1_15 N3_11 Si1_14 C4_14 142.7(4) . . . . ?
B2_11 N3_11 Si1_14 C3_14 96.7(6) . . . . ?
Si1_15 N3_11 Si1_14 C3_14 -93.4(5) . . . . ?
B2_11 N3_11 Si1_14 C2_14 -143.6(6) . . . . ?
Si1_15 N3_11 Si1_14 C2_14 26.3(5) . . . . ?
B2_11 N3_11 Si1_15 C2_15 88.5(6) . . . . ?
Si1_14 N3_11 Si1_15 C2_15 -82.1(5) . . . . ?
B2_11 N3_11 Si1_15 C4_15 -148.1(6) . . . . ?
Si1_14 N3_11 Si1_15 C4_15 41.3(5) . . . . ?
B2_11 N3_11 Si1_15 C3_15 -31.9(6) . . . . ?
Si1_14 N3_11 Si1_15 C3_15 157.4(4) . . . . ?
